data_7020008
loop_
_publ_author_name
'Basu, Arghya'
'Das, Gopal'

_publ_section_title
;
 Encapsulation of divalent tetrahedral oxyanions of sulfur within the
 rigidified dimeric capsular assembly of a tripodal receptor: first
 crystallographic evidence of thiosulfate encapsulation within neutral
 receptor capsule.
;
_journal_issue 35
_journal_name_full 'Dalton transactions (Cambridge, England : 2003)'
_journal_page_first 10792
_journal_page_last 10802
_journal_paper_doi 10.1039/c2dt30999h
_journal_volume 41
_journal_year 2012
_chemical_formula_sum 'C86 H132 Cl6 N16 O4 S7'
_chemical_formula_weight 1891.27
_chemical_name_systematic
;
?
;
_space_group_IT_number 2
_symmetry_cell_setting triclinic
_symmetry_space_group_name_Hall '-P 1'
_symmetry_space_group_name_H-M 'P -1'
_atom_sites_solution_hydrogens geom
_atom_sites_solution_primary direct
_atom_sites_solution_secondary difmap
_audit_creation_method SHELXL-97
_cell_angle_alpha 93.887(3)
_cell_angle_beta 98.290(3)
_cell_angle_gamma 97.087(3)
_cell_formula_units_Z 2
_cell_length_a 13.8087(7)
_cell_length_b 14.3169(7)
_cell_length_c 26.6346(14)
_cell_measurement_reflns_used 4911
_cell_measurement_temperature 298(2)
_cell_measurement_theta_max 20.48
_cell_measurement_theta_min 2.18
_cell_volume 5151.1(5)
_computing_cell_refinement 'Bruker SMART'
_computing_data_collection 'Bruker SMART'
_computing_data_reduction 'Bruker SAINT'
_computing_molecular_graphics 'Bruker SHELXTL'
_computing_publication_material 'Bruker SHELXTL'
_computing_structure_refinement 'SHELXL-97 (Sheldrick, 1997)'
_computing_structure_solution 'SHELXS-97 (Sheldrick, 1990)'
_diffrn_ambient_temperature 298(2)
_diffrn_measured_fraction_theta_full 0.993
_diffrn_measured_fraction_theta_max 0.993
_diffrn_radiation_monochromator graphite
_diffrn_radiation_source 'fine-focus sealed tube'
_diffrn_radiation_type MoK\a
_diffrn_radiation_wavelength 0.71073
_diffrn_reflns_av_R_equivalents 0.0592
_diffrn_reflns_av_sigmaI/netI 0.1358
_diffrn_reflns_limit_h_max 18
_diffrn_reflns_limit_h_min -18
_diffrn_reflns_limit_k_max 19
_diffrn_reflns_limit_k_min -19
_diffrn_reflns_limit_l_max 35
_diffrn_reflns_limit_l_min -34
_diffrn_reflns_number 50188
_diffrn_reflns_theta_full 28.35
_diffrn_reflns_theta_max 28.35
_diffrn_reflns_theta_min 0.78
_exptl_absorpt_coefficient_mu 0.361
_exptl_absorpt_correction_T_max 0.910
_exptl_absorpt_correction_T_min 0.891
_exptl_absorpt_correction_type multi-scan
_exptl_absorpt_process_details SADBAS
_exptl_crystal_colour colorless
_exptl_crystal_density_diffrn 1.219
_exptl_crystal_density_method 'not measured'
_exptl_crystal_description block
_exptl_crystal_F_000 2012
_exptl_crystal_size_max 0.32
_exptl_crystal_size_mid 0.28
_exptl_crystal_size_min 0.26
_refine_diff_density_max 1.942
_refine_diff_density_min -0.800
_refine_diff_density_rms 0.074
_refine_ls_extinction_method none
_refine_ls_goodness_of_fit_ref 1.173
_refine_ls_matrix_type full
_refine_ls_number_parameters 1092
_refine_ls_number_reflns 22115
_refine_ls_number_restraints 59
_refine_ls_restrained_S_all 1.225
_refine_ls_R_factor_all 0.2527
_refine_ls_R_factor_gt 0.0984
_refine_ls_shift/su_max 0.008
_refine_ls_shift/su_mean 0.005
_refine_ls_structure_factor_coef Fsqd
_refine_ls_weighting_details 'calc w=1/[\s^2^(Fo^2^)+(0.1000P)^2^+0.5000P] where P=(Fo^2^+2Fc^2^)/3'
_refine_ls_weighting_scheme calc
_refine_ls_wR_factor_gt 0.2438
_refine_ls_wR_factor_ref 0.2990
_reflns_number_gt 25645
_reflns_number_total 25686
_reflns_threshold_expression >2sigma(I)
_cod_data_source_file c2dt30999h.txt
_cod_data_source_block Complex1
_cod_depositor_comments
;
The following automatic conversions were performed:

'_symmetry_cell_setting' value 'Triclinic' changed to 'triclinic'
according to /home/saulius/struct/CIF-dictionaries/cif_core.dic
dictionary named 'cif_core.dic' version 2.4.1 from 2010-06-29.

Automatic conversion script
Id: cif_fix_values 1891 2012-01-12 08:04:46Z andrius 
;
_cod_original_sg_symbol_H-M P-1
_cod_database_code 7020008

loop_
_symmetry_equiv_pos_as_xyz
'x, y, z'
'-x, -y, -z'

loop_
_atom_site_label
_atom_site_type_symbol
_atom_site_fract_x
_atom_site_fract_y
_atom_site_fract_z
_atom_site_U_iso_or_equiv
_atom_site_adp_type
_atom_site_occupancy
_atom_site_symmetry_multiplicity
_atom_site_calc_flag
_atom_site_refinement_flags
S7 S 0.5000 0.5000 0.5000 0.0585(6) Uani 1 2 d SD
O2 O 0.5586(6) 0.4672(6) 0.4609(3) 0.070(2) Uani 0.50 1 d PD
O1 O 0.4923(6) 0.3961(5) 0.5047(3) 0.063(2) Uani 0.50 1 d PD
O3 O 0.4316(5) 0.5053(6) 0.4518(3) 0.065(2) Uani 0.50 1 d PD
C36 C 1.0918(6) 0.0744(5) 0.8556(3) 0.162(5) Uani 1 1 d G
H36 H 1.0830 0.0284 0.8781 0.194 Uiso 1 1 calc R
C31 C 1.0420(4) 0.1529(6) 0.8575(2) 0.133(4) Uani 1 1 d G
C32 C 1.0552(4) 0.2217(4) 0.8238(2) 0.151(5) Uani 1 1 d G
H32 H 1.0219 0.2742 0.8252 0.181 Uiso 1 1 calc R
C33 C 1.1183(5) 0.2120(4) 0.7882(2) 0.121(3) Uiso 1 1 d GD
C34 C 1.1682(5) 0.1336(5) 0.7862(2) 0.153(4) Uiso 1 1 d G
H34 H 1.2104 0.1271 0.7623 0.183 Uiso 1 1 calc R
C35 C 1.1549(5) 0.0648(4) 0.8199(3) 0.247(7) Uiso 1 1 d G
H35 H 1.1883 0.0123 0.8186 0.296 Uiso 1 1 calc R
S8 S 0.0000 0.0000 0.0000 0.0626(6) Uani 1 2 d SD
N8 N 0.6661(4) 0.0383(5) 0.9326(2) 0.0858(17) Uani 1 1 d .
C29 C 0.7571(6) 0.2025(6) 0.9428(3) 0.096(2) Uani 1 1 d .
H29A H 0.7504 0.2655 0.9327 0.116 Uiso 1 1 calc R
H29B H 0.7537 0.2031 0.9789 0.116 Uiso 1 1 calc R
C28 C 0.6729(5) 0.1337(7) 0.9137(3) 0.102(3) Uani 1 1 d .
H28B H 0.6114 0.1588 0.9159 0.122 Uiso 1 1 calc R
H28A H 0.6809 0.1280 0.8781 0.122 Uiso 1 1 calc R
C30 C 0.8916(6) 0.1987(5) 0.8934(3) 0.081(2) Uani 1 1 d .
N10 N 0.9759(4) 0.1581(4) 0.8909(2) 0.0871(18) Uani 1 1 d .
H10N H 0.9913 0.1282 0.9172 0.105 Uiso 1 1 calc R
N9 N 0.8516(4) 0.1787(4) 0.9338(2) 0.0811(16) Uani 1 1 d .
H9N H 0.8840 0.1496 0.9564 0.097 Uiso 1 1 calc R
S4 S 0.84247(17) 0.26502(17) 0.84916(8) 0.1088(7) Uani 1 1 d .
C49 C 0.8363(6) -0.3227(8) 0.9546(5) 0.105(3) Uani 1 1 d D
C46 C 0.6294(5) -0.0358(6) 0.8914(3) 0.108(3) Uani 1 1 d .
H46B H 0.5793 -0.0136 0.8674 0.130 Uiso 1 1 calc R
H46A H 0.5986 -0.0908 0.9054 0.130 Uiso 1 1 calc R
C47 C 0.7109(6) -0.0638(6) 0.8637(3) 0.107(3) Uani 1 1 d .
H47A H 0.6823 -0.1044 0.8332 0.129 Uiso 1 1 calc R
H47B H 0.7474 -0.0077 0.8535 0.129 Uiso 1 1 calc R
C48 C 0.7600(6) -0.2043(7) 0.9036(3) 0.097(3) Uani 1 1 d .
C54 C 0.8218(9) -0.3973(9) 0.9174(5) 0.160(5) Uani 1 1 d D
H54 H 0.8045 -0.3878 0.8832 0.192 Uiso 1 1 calc R
C50 C 0.8601(6) -0.3342(8) 1.0054(5) 0.127(3) Uani 1 1 d D
H50 H 0.8687 -0.2829 1.0297 0.153 Uiso 1 1 calc R
C53 C 0.8336(9) -0.4861(11) 0.9323(5) 0.195(7) Uani 1 1 d D
H53 H 0.8247 -0.5378 0.9082 0.234 Uiso 1 1 calc R
C52 C 0.8584(7) -0.4973(7) 0.9830(6) 0.153(5) Uani 1 1 d D
H52 H 0.8672 -0.5572 0.9928 0.183 Uiso 1 1 calc R
C51 C 0.8708(7) -0.4234(9) 1.0196(4) 0.122(3) Uani 1 1 d D
N13 N 0.7781(4) -0.1134(6) 0.8960(2) 0.097(2) Uani 1 1 d .
H13N H 0.8327 -0.0819 0.9112 0.117 Uiso 1 1 calc R
N14 N 0.8297(5) -0.2302(6) 0.9400(3) 0.108(2) Uani 1 1 d .
H14N H 0.8738 -0.1860 0.9555 0.130 Uiso 1 1 calc R
S6 S 0.66537(16) -0.27463(19) 0.87147(10) 0.1368(10) Uani 1 1 d .
C37 C 0.6121(5) 0.0331(7) 0.9753(3) 0.104(3) Uani 1 1 d .
H37A H 0.5447 0.0043 0.9635 0.125 Uiso 1 1 calc R
H37B H 0.6105 0.0963 0.9904 0.125 Uiso 1 1 calc R
C38 C 0.6602(5) -0.0242(6) 1.0147(3) 0.108(3) Uani 1 1 d .
H38A H 0.6163 -0.0377 1.0394 0.129 Uiso 1 1 calc R
H38B H 0.6708 -0.0839 0.9983 0.129 Uiso 1 1 calc R
C39 C 0.7643(5) 0.0936(6) 1.0776(3) 0.083(2) Uani 1 1 d .
C40 C 0.8929(6) 0.2085(7) 1.1297(4) 0.092(2) Uani 1 1 d .
C41 C 0.8798(6) 0.1964(6) 1.1790(3) 0.097(2) Uani 1 1 d .
H41 H 0.8433 0.1422 1.1874 0.117 Uiso 1 1 calc R
C45 C 0.9470(7) 0.2911(9) 1.1184(4) 0.117(3) Uani 1 1 d .
H45 H 0.9562 0.2984 1.0850 0.141 Uiso 1 1 calc R
C42 C 0.9224(7) 0.2672(10) 1.2155(4) 0.114(3) Uani 1 1 d .
C43 C 0.9758(7) 0.3513(9) 1.2059(5) 0.123(3) Uani 1 1 d .
H43 H 1.0022 0.3972 1.2324 0.148 Uiso 1 1 calc R
C44 C 0.9888(7) 0.3652(8) 1.1573(6) 0.142(4) Uani 1 1 d .
H44 H 1.0237 0.4207 1.1494 0.170 Uiso 1 1 calc R
N12 N 0.8579(5) 0.1369(5) 1.0909(2) 0.0965(19) Uani 1 1 d .
H12N H 0.9008 0.1181 1.0735 0.116 Uiso 1 1 calc R
N11 N 0.7544(4) 0.0253(5) 1.0409(2) 0.0905(18) Uani 1 1 d .
H11N H 0.8074 0.0086 1.0317 0.109 Uiso 1 1 calc R
Cl6 Cl 0.9013(3) -0.4363(3) 1.08481(14) 0.1998(14) Uani 1 1 d .
Cl5 Cl 0.9110(2) 0.2520(2) 1.27957(9) 0.1640(11) Uani 1 1 d .
N15 N 0.6515(4) 0.4405(4) 0.1853(2) 0.0754(15) Uani 1 1 d .
C59 C 0.6003(5) 0.5277(6) 0.1794(3) 0.095(2) Uani 1 1 d .
H59A H 0.5329 0.5079 0.1628 0.115 Uiso 1 1 calc R
H59B H 0.5973 0.5564 0.2131 0.115 Uiso 1 1 calc R
C60 C 0.6474(6) 0.6016(6) 0.1498(3) 0.110(3) Uani 1 1 d .
H60B H 0.7153 0.6209 0.1656 0.131 Uiso 1 1 calc R
H60A H 0.6481 0.5744 0.1155 0.131 Uiso 1 1 calc R
C62 C 0.6365(9) 0.7618(8) 0.1135(5) 0.208(6) Uani 1 1 d .
H62C H 0.7044 0.7558 0.1115 0.312 Uiso 1 1 calc R
H62B H 0.6321 0.8238 0.1284 0.312 Uiso 1 1 calc R
H62A H 0.5988 0.7524 0.0799 0.312 Uiso 1 1 calc R
C61 C 0.5950(8) 0.6864(8) 0.1470(4) 0.157(4) Uani 1 1 d .
H61B H 0.5984 0.7157 0.1812 0.189 Uiso 1 1 calc R
H61A H 0.5259 0.6661 0.1336 0.189 Uiso 1 1 calc R
C55 C 0.6758(5) 0.4017(6) 0.1343(3) 0.091(2) Uani 1 1 d .
H55A H 0.7206 0.4496 0.1222 0.109 Uiso 1 1 calc R
H55B H 0.7104 0.3475 0.1401 0.109 Uiso 1 1 calc R
C56 C 0.5889(6) 0.3724(7) 0.0931(3) 0.116(3) Uani 1 1 d .
H56B H 0.5451 0.4205 0.0920 0.140 Uiso 1 1 calc R
H56A H 0.5524 0.3138 0.1004 0.140 Uiso 1 1 calc R
C57 C 0.6243(8) 0.3588(8) 0.0416(4) 0.162(4) Uani 1 1 d .
H57A H 0.6577 0.4185 0.0337 0.194 Uiso 1 1 calc R
H57B H 0.6715 0.3139 0.0436 0.194 Uiso 1 1 calc R
C67 C 0.5837(5) 0.3672(6) 0.2062(3) 0.088(2) Uani 1 1 d .
H67B H 0.5651 0.3955 0.2369 0.106 Uiso 1 1 calc R
H67A H 0.5239 0.3509 0.1816 0.106 Uiso 1 1 calc R
C70 C 0.5900(9) 0.1197(8) 0.2473(4) 0.172(5) Uani 1 1 d .
H70A H 0.5805 0.0836 0.2148 0.259 Uiso 1 1 calc R
H70C H 0.5521 0.0868 0.2698 0.259 Uiso 1 1 calc R
H70B H 0.6587 0.1280 0.2616 0.259 Uiso 1 1 calc R
C68 C 0.6241(6) 0.2780(6) 0.2186(3) 0.106(3) Uani 1 1 d .
H68A H 0.6394 0.2473 0.1876 0.127 Uiso 1 1 calc R
H68B H 0.6853 0.2937 0.2422 0.127 Uiso 1 1 calc R
C69 C 0.5573(8) 0.2125(9) 0.2407(4) 0.155(4) Uani 1 1 d .
H69A H 0.4934 0.2034 0.2191 0.186 Uiso 1 1 calc R
H69B H 0.5486 0.2406 0.2736 0.186 Uiso 1 1 calc R
C63 C 0.7507(4) 0.4646(5) 0.2208(3) 0.086(2) Uani 1 1 d .
H63B H 0.7867 0.4107 0.2191 0.103 Uiso 1 1 calc R
H63A H 0.7891 0.5169 0.2082 0.103 Uiso 1 1 calc R
C64 C 0.7434(5) 0.4906(6) 0.2758(3) 0.093(2) Uani 1 1 d .
H64B H 0.7017 0.4409 0.2885 0.112 Uiso 1 1 calc R
H64A H 0.7139 0.5484 0.2787 0.112 Uiso 1 1 calc R
C65 C 0.8479(5) 0.5045(7) 0.3075(3) 0.121(3) Uani 1 1 d .
H65A H 0.8734 0.4443 0.3068 0.145 Uiso 1 1 calc R
H65B H 0.8908 0.5479 0.2914 0.145 Uiso 1 1 calc R
C66 C 0.8526(6) 0.5414(7) 0.3618(3) 0.135(3) Uani 1 1 d .
H66A H 0.8443 0.6070 0.3633 0.202 Uiso 1 1 calc R
H66C H 0.9155 0.5341 0.3806 0.202 Uiso 1 1 calc R
H66B H 0.8010 0.5066 0.3763 0.202 Uiso 1 1 calc R
O7 O -0.0231(5) 0.0962(5) 0.0119(3) 0.072(2) Uani 0.50 1 d PD
O8 O -0.0767(5) -0.0690(6) 0.0160(3) 0.082(3) Uani 0.50 1 d P
O5 O 0.1008(4) -0.0118(7) 0.0236(3) 0.078(3) Uani 0.50 1 d PD
S5 S 0.67026(14) 0.12276(19) 1.10481(8) 0.1157(8) Uani 1 1 d .
O6 O 0.0120(6) 0.0109(6) 0.0564(2) 0.081(3) Uani 0.50 1 d PD
C58 C 0.5435(10) 0.3251(12) 0.0010(4) 0.254(8) Uani 1 1 d .
H58A H 0.4819 0.3288 0.0132 0.381 Uiso 1 1 calc R
H58C H 0.5476 0.2607 -0.0102 0.381 Uiso 1 1 calc R
H58B H 0.5475 0.3635 -0.0271 0.381 Uiso 1 1 calc R
O4 O 0.6012(5) 0.5519(7) 0.5021(4) 0.103(3) Uani 0.50 1 d PD
Cl4 Cl 1.1381(2) 0.2926(3) 0.74490(13) 0.2106(16) Uani 1 1 d D
S1 S 0.10892(10) 0.66337(12) 0.45679(7) 0.0706(5) Uani 1 1 d .
S3 S 0.34622(13) 0.28035(13) 0.66748(7) 0.0814(6) Uani 1 1 d .
N1 N 0.1934(3) 0.3114(3) 0.4749(2) 0.0594(13) Uani 1 1 d .
C4 C 0.3385(4) 0.7455(4) 0.4556(2) 0.0523(15) Uani 1 1 d .
C9 C 0.4217(4) 0.7597(5) 0.4317(2) 0.0652(17) Uani 1 1 d .
H9 H 0.4471 0.7086 0.4177 0.078 Uiso 1 1 calc R
C3 C 0.2113(4) 0.6108(4) 0.4663(2) 0.0525(15) Uani 1 1 d .
C5 C 0.2997(4) 0.8224(5) 0.4741(2) 0.0602(16) Uani 1 1 d .
H5 H 0.2437 0.8141 0.4898 0.072 Uiso 1 1 calc R
C1 C 0.1127(4) 0.3660(5) 0.4583(3) 0.080(2) Uani 1 1 d .
H1A H 0.1104 0.3730 0.4222 0.096 Uiso 1 1 calc R
H1B H 0.0507 0.3300 0.4628 0.096 Uiso 1 1 calc R
C2 C 0.1205(4) 0.4594(4) 0.4850(3) 0.0729(19) Uani 1 1 d .
H2A H 0.1203 0.4528 0.5210 0.087 Uiso 1 1 calc R
H2B H 0.0630 0.4886 0.4724 0.087 Uiso 1 1 calc R
C6 C 0.3444(5) 0.9114(5) 0.4690(2) 0.0710(18) Uani 1 1 d .
C8 C 0.4669(5) 0.8527(6) 0.4291(3) 0.081(2) Uani 1 1 d .
H8 H 0.5245 0.8625 0.4148 0.098 Uiso 1 1 calc R
C7 C 0.4272(6) 0.9289(5) 0.4474(3) 0.077(2) Uani 1 1 d .
H7 H 0.4560 0.9904 0.4451 0.093 Uiso 1 1 calc R
N3 N 0.3031(3) 0.6511(3) 0.46067(17) 0.0584(13) Uani 1 1 d .
H3N H 0.3462 0.6126 0.4601 0.070 Uiso 1 1 calc R
N2 N 0.2100(3) 0.5219(3) 0.47877(19) 0.0646(14) Uani 1 1 d .
H2N H 0.2654 0.4997 0.4835 0.078 Uiso 1 1 calc R
C10 C 0.1983(5) 0.2408(5) 0.4323(3) 0.087(2) Uani 1 1 d .
H10A H 0.2245 0.1867 0.4464 0.104 Uiso 1 1 calc R
H10B H 0.1317 0.2192 0.4151 0.104 Uiso 1 1 calc R
C11 C 0.2583(5) 0.2745(6) 0.3947(3) 0.095(2) Uani 1 1 d .
H11A H 0.2445 0.2299 0.3646 0.115 Uiso 1 1 calc R
H11B H 0.2401 0.3346 0.3846 0.115 Uiso 1 1 calc R
C12 C 0.4274(5) 0.2332(4) 0.3970(2) 0.0584(15) Uani 1 1 d .
C13 C 0.6102(5) 0.2306(5) 0.4068(2) 0.0596(16) Uani 1 1 d .
C14 C 0.6181(5) 0.1365(5) 0.3941(2) 0.0717(18) Uani 1 1 d .
H14 H 0.5636 0.0907 0.3927 0.086 Uiso 1 1 calc R
C18 C 0.6919(5) 0.2973(5) 0.4101(2) 0.0746(19) Uani 1 1 d .
H18 H 0.6875 0.3608 0.4181 0.090 Uiso 1 1 calc R
C17 C 0.7807(5) 0.2692(7) 0.4013(3) 0.095(2) Uani 1 1 d .
H17 H 0.8367 0.3139 0.4047 0.114 Uiso 1 1 calc R
C15 C 0.7047(6) 0.1113(6) 0.3838(3) 0.085(2) Uani 1 1 d .
C16 C 0.7877(7) 0.1766(7) 0.3876(3) 0.100(2) Uani 1 1 d .
H16 H 0.8472 0.1583 0.3809 0.120 Uiso 1 1 calc R
N5 N 0.5232(4) 0.2630(3) 0.41947(18) 0.0672(14) Uani 1 1 d .
H5N H 0.5313 0.3066 0.4441 0.081 Uiso 1 1 calc R
N4 N 0.3636(4) 0.2860(4) 0.41392(19) 0.0740(15) Uani 1 1 d .
H4N H 0.3864 0.3299 0.4379 0.089 Uiso 1 1 calc R
S2 S 0.39282(13) 0.14467(13) 0.35120(8) 0.0878(6) Uani 1 1 d .
C20 C 0.2662(5) 0.2409(5) 0.5514(3) 0.087(2) Uani 1 1 d .
H20A H 0.2470 0.2077 0.5798 0.105 Uiso 1 1 calc R
H20B H 0.2969 0.1982 0.5308 0.105 Uiso 1 1 calc R
C19 C 0.1755(5) 0.2651(5) 0.5200(3) 0.087(2) Uani 1 1 d .
H19A H 0.1300 0.2076 0.5098 0.105 Uiso 1 1 calc R
H19B H 0.1437 0.3061 0.5411 0.105 Uiso 1 1 calc R
C21 C 0.3790(4) 0.3443(4) 0.6201(2) 0.0549(15) Uani 1 1 d .
C22 C 0.5098(4) 0.4654(4) 0.6711(2) 0.0561(15) Uani 1 1 d .
C27 C 0.5384(4) 0.5604(5) 0.6727(2) 0.0686(17) Uani 1 1 d .
H27 H 0.5119 0.5944 0.6467 0.082 Uiso 1 1 calc R
C25 C 0.6473(5) 0.5601(5) 0.7520(3) 0.0748(18) Uani 1 1 d .
H25 H 0.6932 0.5912 0.7787 0.090 Uiso 1 1 calc R
C26 C 0.6075(5) 0.6074(5) 0.7131(3) 0.082(2) Uani 1 1 d .
H26 H 0.6264 0.6721 0.7134 0.098 Uiso 1 1 calc R
C23 C 0.5497(4) 0.4168(5) 0.7101(2) 0.0679(17) Uani 1 1 d .
H23 H 0.5318 0.3519 0.7099 0.081 Uiso 1 1 calc R
C24 C 0.6177(5) 0.4663(6) 0.7502(2) 0.0750(19) Uani 1 1 d .
N6 N 0.3385(3) 0.3224(3) 0.57134(19) 0.0647(13) Uani 1 1 d .
H6N H 0.3570 0.3601 0.5497 0.078 Uiso 1 1 calc R
N7 N 0.4469(3) 0.4230(3) 0.62772(18) 0.0615(13) Uani 1 1 d .
H7N H 0.4520 0.4520 0.6008 0.074 Uiso 1 1 calc R
Cl3 Cl 0.66692(16) 0.40228(16) 0.79897(8) 0.1165(8) Uani 1 1 d .
Cl1 Cl 0.29214(17) 1.00721(13) 0.49258(9) 0.1120(7) Uani 1 1 d .
Cl2 Cl 0.71100(17) -0.00711(16) 0.36624(9) 0.1236(8) Uani 1 1 d .
C83 C 0.7114(4) 0.1174(5) 0.6822(3) 0.0755(19) Uani 1 1 d .
H83A H 0.6863 0.1576 0.6569 0.091 Uiso 1 1 calc R
H83B H 0.6921 0.0523 0.6682 0.091 Uiso 1 1 calc R
N16 N 0.8243(3) 0.1377(4) 0.69185(19) 0.0712(15) Uani 1 1 d .
C79 C 0.8671(5) 0.0793(5) 0.7328(3) 0.085(2) Uani 1 1 d .
H79B H 0.9385 0.0924 0.7367 0.101 Uiso 1 1 calc R
H79A H 0.8475 0.1006 0.7647 0.101 Uiso 1 1 calc R
C81 C 0.8856(5) -0.0763(6) 0.7680(3) 0.099(2) Uani 1 1 d .
H81A H 0.8748 -0.0457 0.7999 0.118 Uiso 1 1 calc R
H81B H 0.9563 -0.0709 0.7678 0.118 Uiso 1 1 calc R
C80 C 0.8382(6) -0.0265(5) 0.7240(3) 0.105(3) Uani 1 1 d .
H80B H 0.8587 -0.0495 0.6927 0.125 Uiso 1 1 calc R
H80A H 0.7669 -0.0412 0.7204 0.125 Uiso 1 1 calc R
C82 C 0.8430(6) -0.1810(6) 0.7642(3) 0.121(3) Uani 1 1 d .
H82A H 0.7725 -0.1867 0.7623 0.182 Uiso 1 1 calc R
H82C H 0.8707 -0.2091 0.7938 0.182 Uiso 1 1 calc R
H82B H 0.8591 -0.2128 0.7342 0.182 Uiso 1 1 calc R
C72 C 0.8147(5) 0.3117(4) 0.6782(2) 0.0737(18) Uani 1 1 d .
H72B H 0.7438 0.3055 0.6776 0.088 Uiso 1 1 calc R
H72A H 0.8273 0.3005 0.6436 0.088 Uiso 1 1 calc R
C71 C 0.8575(5) 0.2407(4) 0.7105(2) 0.0726(18) Uani 1 1 d .
H71B H 0.8409 0.2512 0.7444 0.087 Uiso 1 1 calc R
H71A H 0.9288 0.2524 0.7134 0.087 Uiso 1 1 calc R
C84 C 0.6637(5) 0.1328(6) 0.7289(3) 0.095(2) Uani 1 1 d .
H84A H 0.6862 0.1962 0.7448 0.114 Uiso 1 1 calc R
H84B H 0.6828 0.0884 0.7532 0.114 Uiso 1 1 calc R
C86 C 0.4974(6) 0.1345(6) 0.7601(3) 0.113(3) Uani 1 1 d .
H86B H 0.5180 0.0939 0.7857 0.170 Uiso 1 1 calc R
H86C H 0.4275 0.1199 0.7492 0.170 Uiso 1 1 calc R
H86A H 0.5130 0.1991 0.7740 0.170 Uiso 1 1 calc R
C74 C 0.8279(5) 0.4881(5) 0.6695(3) 0.096(2) Uani 1 1 d .
H74A H 0.8558 0.4875 0.6385 0.144 Uiso 1 1 calc R
H74C H 0.8489 0.5480 0.6888 0.144 Uiso 1 1 calc R
H74B H 0.7571 0.4783 0.6615 0.144 Uiso 1 1 calc R
C85 C 0.5514(5) 0.1193(6) 0.7145(3) 0.102(3) Uani 1 1 d .
H85B H 0.5298 0.0558 0.6985 0.123 Uiso 1 1 calc R
H85A H 0.5333 0.1632 0.6898 0.123 Uiso 1 1 calc R
C73 C 0.8616(5) 0.4112(5) 0.6999(3) 0.094(2) Uani 1 1 d .
H73B H 0.8468 0.4218 0.7342 0.113 Uiso 1 1 calc R
H73A H 0.9328 0.4149 0.7023 0.113 Uiso 1 1 calc R
C75 C 0.8587(5) 0.1135(5) 0.6408(3) 0.086(2) Uani 1 1 d .
H75A H 0.8334 0.0481 0.6295 0.103 Uiso 1 1 calc R
H75B H 0.8291 0.1521 0.6159 0.103 Uiso 1 1 calc R
C76 C 0.9697(6) 0.1271(7) 0.6411(3) 0.128(3) Uani 1 1 d .
H76A H 0.9952 0.1931 0.6507 0.154 Uiso 1 1 calc R
H76B H 1.0002 0.0902 0.6667 0.154 Uiso 1 1 calc R
C77 C 0.9979(8) 0.0986(8) 0.5908(4) 0.153(4) Uani 1 1 d D
H77A H 0.9527 0.1194 0.5638 0.183 Uiso 1 1 calc R
H77B H 1.0638 0.1293 0.5890 0.183 Uiso 1 1 calc R
C78 C 0.9957(10) -0.0030(9) 0.5830(6) 0.220(6) Uani 1 1 d D
H78A H 1.0474 -0.0169 0.5643 0.330 Uiso 1 1 calc R
H78B H 0.9329 -0.0306 0.5642 0.330 Uiso 1 1 calc R
H78C H 1.0053 -0.0288 0.6155 0.330 Uiso 1 1 calc R

loop_
_atom_site_aniso_label
_atom_site_aniso_U_11
_atom_site_aniso_U_22
_atom_site_aniso_U_33
_atom_site_aniso_U_23
_atom_site_aniso_U_13
_atom_site_aniso_U_12
S7 0.0763(16) 0.0468(16) 0.0552(14) 0.0032(11) 0.0063(12) 0.0243(13)
O2 0.084(5) 0.063(6) 0.068(6) 0.009(5) 0.013(5) 0.024(5)
O1 0.082(5) 0.043(5) 0.066(5) 0.004(4) 0.005(4) 0.018(4)
O3 0.056(4) 0.073(6) 0.063(5) 0.001(5) -0.004(4) 0.018(4)
C36 0.119(8) 0.136(10) 0.228(13) -0.048(9) 0.043(8) 0.029(7)
C31 0.140(9) 0.141(10) 0.089(7) 0.043(7) -0.026(6) -0.058(7)
C32 0.058(5) 0.262(14) 0.102(7) -0.092(8) -0.032(4) 0.007(6)
S8 0.0530(14) 0.076(2) 0.0565(16) -0.0089(13) 0.0034(11) 0.0141(14)
N8 0.060(3) 0.120(6) 0.075(4) -0.008(4) 0.001(3) 0.020(4)
C29 0.112(6) 0.112(7) 0.069(5) -0.004(5) 0.010(4) 0.041(5)
C28 0.069(5) 0.151(9) 0.085(6) 0.000(6) -0.004(4) 0.035(5)
C30 0.082(5) 0.083(6) 0.071(5) -0.009(4) -0.004(4) 0.019(4)
N10 0.082(4) 0.112(5) 0.066(4) 0.016(3) 0.011(3) 0.005(4)
N9 0.081(4) 0.105(5) 0.058(4) 0.010(3) -0.004(3) 0.032(3)
S4 0.1367(17) 0.1171(18) 0.0766(14) 0.0228(13) 0.0010(12) 0.0436(15)
C49 0.077(5) 0.100(9) 0.126(9) -0.017(8) 0.005(5) -0.004(5)
C46 0.069(5) 0.135(8) 0.105(6) -0.009(6) -0.017(4) 0.000(5)
C47 0.087(5) 0.147(8) 0.083(6) -0.018(5) 0.017(5) 0.010(5)
C48 0.069(5) 0.099(7) 0.111(7) -0.016(6) 0.006(5) -0.012(5)
C54 0.151(9) 0.090(8) 0.220(15) -0.001(10) -0.001(9) -0.014(8)
C50 0.086(6) 0.125(10) 0.160(12) -0.008(8) 0.002(6) -0.003(6)
C53 0.138(10) 0.31(2) 0.111(10) -0.052(12) 0.007(7) -0.010(13)
C52 0.103(7) 0.091(8) 0.245(15) -0.036(10) 0.015(9) -0.021(6)
C51 0.118(7) 0.139(10) 0.098(7) 0.021(8) -0.008(5) -0.003(7)
N13 0.068(4) 0.121(6) 0.092(5) -0.028(5) 0.002(3) 0.001(4)
N14 0.079(4) 0.101(6) 0.126(6) -0.024(5) -0.006(4) -0.012(4)
S6 0.0938(15) 0.136(2) 0.152(2) -0.0460(18) -0.0186(14) -0.0216(14)
C37 0.063(4) 0.170(8) 0.085(6) 0.015(6) 0.019(4) 0.034(5)
C38 0.084(5) 0.154(8) 0.092(6) 0.004(6) 0.026(5) 0.029(6)
C39 0.071(5) 0.114(7) 0.068(5) 0.004(5) 0.013(4) 0.032(5)
C40 0.071(5) 0.117(8) 0.092(7) 0.001(6) 0.014(4) 0.029(5)
C41 0.106(6) 0.110(7) 0.075(6) -0.016(5) 0.013(5) 0.023(5)
C45 0.102(7) 0.159(10) 0.095(7) 0.020(7) 0.014(5) 0.027(7)
C42 0.099(6) 0.150(10) 0.106(8) 0.019(8) 0.028(6) 0.053(7)
C43 0.112(7) 0.126(10) 0.130(10) -0.023(8) 0.017(7) 0.029(7)
C44 0.114(8) 0.144(11) 0.164(11) 0.002(10) 0.019(8) 0.014(7)
N12 0.077(4) 0.126(6) 0.087(5) -0.022(4) 0.021(3) 0.024(4)
N11 0.060(4) 0.131(6) 0.084(4) -0.004(4) 0.013(3) 0.034(4)
Cl6 0.199(3) 0.198(4) 0.187(3) 0.016(3) -0.004(2) 0.003(3)
Cl5 0.211(3) 0.194(3) 0.0897(18) -0.0136(18) 0.0224(17) 0.051(2)
N15 0.064(3) 0.081(4) 0.077(4) -0.017(3) 0.012(3) 0.005(3)
C59 0.069(4) 0.103(7) 0.108(6) -0.025(5) -0.001(4) 0.024(5)
C60 0.109(6) 0.086(6) 0.128(7) -0.010(6) 0.002(5) 0.019(5)
C62 0.227(13) 0.140(10) 0.220(14) 0.055(10) -0.090(11) 0.002(9)
C61 0.178(10) 0.130(9) 0.163(10) 0.004(8) -0.001(8) 0.057(8)
C55 0.091(5) 0.107(6) 0.074(5) -0.012(4) 0.019(4) 0.016(4)
C56 0.113(6) 0.141(8) 0.088(6) -0.024(6) 0.013(5) 0.013(6)
C57 0.186(10) 0.208(12) 0.087(7) -0.043(7) -0.004(7) 0.070(9)
C67 0.078(5) 0.090(6) 0.090(5) -0.020(5) 0.018(4) -0.001(5)
C70 0.275(14) 0.121(9) 0.126(9) 0.023(8) 0.062(9) 0.006(10)
C68 0.124(7) 0.084(6) 0.109(6) -0.014(5) 0.052(5) -0.016(6)
C69 0.164(9) 0.150(11) 0.148(10) 0.022(8) 0.037(7) -0.008(9)
C63 0.063(4) 0.099(6) 0.089(5) -0.015(4) 0.002(4) 0.011(4)
C64 0.084(5) 0.102(6) 0.087(6) -0.018(5) -0.001(4) 0.016(4)
C65 0.089(5) 0.145(8) 0.117(7) -0.013(6) -0.013(5) 0.016(5)
C66 0.142(7) 0.158(9) 0.083(6) -0.036(6) -0.020(5) 0.005(6)
O7 0.062(5) 0.091(7) 0.063(5) 0.005(5) 0.002(4) 0.016(5)
O8 0.047(5) 0.087(7) 0.105(7) -0.010(6) 0.015(5) -0.011(5)
O5 0.045(5) 0.115(8) 0.072(6) 0.003(6) -0.006(4) 0.029(5)
S5 0.0834(13) 0.167(2) 0.1025(16) -0.0201(15) 0.0270(11) 0.0437(14)
O6 0.074(5) 0.099(7) 0.064(6) -0.017(5) -0.006(4) 0.025(5)
C58 0.254(15) 0.39(2) 0.110(9) -0.080(12) -0.040(10) 0.136(15)
O4 0.067(6) 0.089(8) 0.147(10) 0.010(7) 0.004(6) -0.005(6)
Cl4 0.163(3) 0.260(4) 0.187(3) 0.048(3) 0.008(2) -0.052(3)
S1 0.0521(9) 0.0648(12) 0.0968(13) 0.0084(10) 0.0044(8) 0.0222(8)
S3 0.0847(12) 0.0800(14) 0.0797(13) 0.0206(10) 0.0133(9) 0.0043(10)
N1 0.055(3) 0.044(3) 0.078(4) 0.000(3) 0.009(2) 0.007(2)
C4 0.038(3) 0.052(4) 0.064(4) 0.012(3) 0.000(3) 0.001(3)
C9 0.057(4) 0.064(5) 0.069(4) -0.005(4) -0.005(3) 0.010(3)
C3 0.049(3) 0.048(4) 0.061(4) 0.002(3) 0.004(3) 0.014(3)
C5 0.058(4) 0.056(5) 0.065(4) 0.008(4) 0.002(3) 0.011(4)
C1 0.055(4) 0.069(5) 0.116(6) 0.003(4) 0.017(4) 0.009(4)
C2 0.068(4) 0.049(4) 0.108(5) 0.011(4) 0.026(4) 0.018(4)
C6 0.080(5) 0.052(5) 0.072(5) -0.001(4) -0.020(4) 0.010(4)
C8 0.066(4) 0.092(6) 0.076(5) 0.011(5) -0.002(3) -0.014(5)
C7 0.091(5) 0.059(5) 0.070(5) 0.008(4) -0.011(4) -0.013(4)
N3 0.043(3) 0.044(3) 0.089(4) 0.007(3) 0.011(2) 0.011(2)
N2 0.048(3) 0.051(4) 0.098(4) 0.015(3) 0.016(3) 0.012(3)
C10 0.073(4) 0.082(6) 0.096(6) -0.015(5) 0.005(4) -0.004(4)
C11 0.071(5) 0.132(7) 0.081(5) -0.013(5) 0.001(4) 0.031(4)
C12 0.075(4) 0.045(4) 0.055(4) 0.002(3) 0.011(3) 0.008(3)
C13 0.067(4) 0.059(5) 0.052(4) 0.003(3) 0.004(3) 0.013(4)
C14 0.083(5) 0.063(5) 0.068(4) -0.005(4) 0.008(3) 0.017(4)
C18 0.078(5) 0.065(5) 0.079(5) 0.014(4) 0.005(4) 0.006(4)
C17 0.071(5) 0.100(7) 0.107(6) 0.011(5) 0.009(4) -0.005(5)
C15 0.095(6) 0.089(6) 0.077(5) 0.008(4) 0.011(4) 0.040(5)
C16 0.099(6) 0.104(7) 0.108(6) 0.000(5) 0.029(5) 0.046(6)
N5 0.069(3) 0.065(4) 0.061(3) -0.014(3) -0.002(3) 0.010(3)
N4 0.065(3) 0.075(4) 0.076(4) -0.022(3) 0.008(3) 0.007(3)
S2 0.0892(12) 0.0613(13) 0.1000(14) -0.0256(11) -0.0114(10) 0.0077(10)
C20 0.081(5) 0.058(5) 0.115(6) 0.020(4) -0.015(4) 0.004(4)
C19 0.084(5) 0.081(5) 0.089(5) 0.015(4) 0.004(4) -0.016(4)
C21 0.055(3) 0.045(4) 0.072(5) 0.009(3) 0.017(3) 0.022(3)
C22 0.063(4) 0.041(4) 0.062(4) -0.005(3) 0.005(3) 0.010(3)
C27 0.074(4) 0.067(5) 0.064(4) 0.008(4) 0.007(3) 0.010(4)
C25 0.086(5) 0.067(5) 0.068(5) -0.004(4) 0.003(4) 0.013(4)
C26 0.089(5) 0.068(5) 0.088(5) -0.001(5) 0.017(4) 0.008(4)
C23 0.069(4) 0.064(5) 0.069(4) 0.005(4) 0.004(3) 0.014(4)
C24 0.073(4) 0.083(6) 0.069(5) 0.012(4) -0.004(3) 0.024(4)
N6 0.070(3) 0.054(4) 0.064(4) 0.008(3) 0.000(3) -0.002(3)
N7 0.073(3) 0.055(4) 0.054(3) 0.006(3) 0.007(3) 0.005(3)
Cl3 0.1265(16) 0.1137(18) 0.0965(15) 0.0218(13) -0.0332(12) 0.0178(13)
Cl1 0.1507(18) 0.0495(12) 0.1305(18) -0.0082(12) 0.0019(14) 0.0246(12)
Cl2 0.1420(18) 0.1026(17) 0.1336(19) -0.0078(14) 0.0166(14) 0.0614(15)
C83 0.075(4) 0.069(5) 0.076(5) 0.001(4) -0.006(4) 0.005(4)
N16 0.069(3) 0.071(4) 0.064(4) 0.008(3) -0.019(3) 0.006(3)
C79 0.077(4) 0.090(6) 0.077(5) 0.011(4) -0.020(4) 0.010(4)
C81 0.085(5) 0.095(6) 0.113(6) 0.021(5) -0.007(4) 0.021(5)
C80 0.121(6) 0.076(6) 0.101(6) 0.017(5) -0.041(5) 0.012(5)
C82 0.121(6) 0.098(7) 0.145(8) 0.040(6) 0.001(6) 0.020(6)
C72 0.088(4) 0.058(5) 0.071(4) -0.001(4) 0.004(4) 0.003(4)
C71 0.073(4) 0.063(5) 0.074(4) 0.003(4) -0.006(3) -0.001(4)
C84 0.079(5) 0.099(6) 0.093(6) 0.018(5) -0.014(4) -0.010(4)
C86 0.124(6) 0.104(7) 0.115(7) 0.012(5) 0.022(6) 0.020(5)
C74 0.122(6) 0.075(5) 0.092(6) 0.007(5) 0.016(4) 0.016(5)
C85 0.091(5) 0.087(6) 0.119(7) 0.011(5) -0.012(5) 0.007(4)
C73 0.095(5) 0.088(6) 0.096(6) 0.008(5) 0.004(4) 0.011(5)
C75 0.103(6) 0.084(5) 0.069(5) 0.006(4) -0.007(4) 0.026(4)
C76 0.105(7) 0.170(10) 0.108(7) -0.005(7) 0.013(5) 0.027(6)
C77 0.174(10) 0.151(11) 0.151(10) 0.020(8) 0.050(8) 0.055(8)
C78 0.230(14) 0.184(14) 0.257(17) -0.039(12) 0.050(11) 0.088(12)

loop_
_atom_type_symbol
_atom_type_description
_atom_type_scat_dispersion_real
_atom_type_scat_dispersion_imag
_atom_type_scat_source
C C 0.0033 0.0016 'International Tables Vol C Tables 4.2.6.8 and 6.1.1.4'
H H 0.0000 0.0000 'International Tables Vol C Tables 4.2.6.8 and 6.1.1.4'
N N 0.0061 0.0033 'International Tables Vol C Tables 4.2.6.8 and 6.1.1.4'
O O 0.0106 0.0060 'International Tables Vol C Tables 4.2.6.8 and 6.1.1.4'
S S 0.1246 0.1234 'International Tables Vol C Tables 4.2.6.8 and 6.1.1.4'
Cl Cl 0.1484 0.1585 'International Tables Vol C Tables 4.2.6.8 and 6.1.1.4'

loop_
_geom_angle_atom_site_label_1
_geom_angle_atom_site_label_2
_geom_angle_atom_site_label_3
_geom_angle
_geom_angle_site_symmetry_1
_geom_angle_site_symmetry_3
O4 S7 O4 180.000(2) . 2_666
O4 S7 O2 116.4(5) . 2_666
O4 S7 O2 63.6(5) 2_666 2_666
O4 S7 O2 63.6(5) . .
O4 S7 O2 116.4(5) 2_666 .
O2 S7 O2 180.0(4) 2_666 .
O4 S7 O1 63.1(5) . 2_666
O4 S7 O1 116.9(5) 2_666 2_666
O2 S7 O1 77.3(4) 2_666 2_666
O2 S7 O1 102.7(4) . 2_666
O4 S7 O1 116.9(5) . .
O4 S7 O1 63.1(5) 2_666 .
O2 S7 O1 102.7(4) 2_666 .
O2 S7 O1 77.3(4) . .
O1 S7 O1 180.0(6) 2_666 .
O4 S7 O3 114.7(5) . .
O4 S7 O3 65.3(5) 2_666 .
O2 S7 O3 101.6(4) 2_666 .
O2 S7 O3 78.4(4) . .
O1 S7 O3 77.6(4) 2_666 .
O1 S7 O3 102.4(4) . .
O4 S7 O3 65.3(5) . 2_666
O4 S7 O3 114.7(5) 2_666 2_666
O2 S7 O3 78.4(4) 2_666 2_666
O2 S7 O3 101.6(4) . 2_666
O1 S7 O3 102.4(4) 2_666 2_666
O1 S7 O3 77.6(4) . 2_666
O3 S7 O3 180.000(3) . 2_666
S7 O2 O4 58.1(4) . .
S7 O1 O4 58.4(4) . 2_666
S7 O3 O4 57.3(4) . 2_666
C31 C36 C35 120.0 . .
N10 C31 C32 121.0(7) . .
N10 C31 C36 118.9(7) . .
C32 C31 C36 120.0 . .
C31 C32 C33 120.0 . .
C34 C33 C32 120.0 . .
C34 C33 Cl4 116.9(5) . .
C32 C33 Cl4 123.1(5) . .
C33 C34 C35 120.0 . .
C34 C35 C36 120.0 . .
O7 S8 O7 180.0(7) . 2
O7 S8 O5 111.8(4) . .
O7 S8 O5 68.2(4) 2 .
O7 S8 O5 68.2(4) . 2
O7 S8 O5 111.8(4) 2 2
O5 S8 O5 180.0(9) . 2
O7 S8 O6 104.1(4) . 2
O7 S8 O6 75.9(4) 2 2
O5 S8 O6 111.9(4) . 2
O5 S8 O6 68.1(4) 2 2
O7 S8 O6 75.9(4) . .
O7 S8 O6 104.1(4) 2 .
O5 S8 O6 68.1(4) . .
O5 S8 O6 111.9(4) 2 .
O6 S8 O6 180.0(6) 2 .
O7 S8 O8 71.5(4) . 2
O7 S8 O8 108.5(4) 2 2
O5 S8 O8 67.6(5) . 2
O5 S8 O8 112.4(5) 2 2
O6 S8 O8 72.3(5) 2 2
O6 S8 O8 107.7(5) . 2
O7 S8 O8 108.5(4) . .
O7 S8 O8 71.5(4) 2 .
O5 S8 O8 112.4(5) . .
O5 S8 O8 67.6(5) 2 .
O6 S8 O8 107.7(5) 2 .
O6 S8 O8 72.3(5) . .
O8 S8 O8 180.0(9) 2 .
C37 N8 C46 113.7(7) . .
C37 N8 C28 111.7(7) . .
C46 N8 C28 111.7(6) . .
N9 C29 C28 112.1(6) . .
N8 C28 C29 113.5(6) . .
N9 C30 N10 112.6(6) . .
N9 C30 S4 123.1(6) . .
N10 C30 S4 124.3(6) . .
C31 N10 C30 136.6(7) . .
C30 N9 C29 124.2(6) . .
C50 C49 C54 122.6(12) . .
C50 C49 N14 118.3(10) . .
C54 C49 N14 119.1(11) . .
N8 C46 C47 112.0(6) . .
N13 C47 C46 110.8(6) . .
N13 C48 N14 111.9(7) . .
N13 C48 S6 122.4(8) . .
N14 C48 S6 125.6(8) . .
C53 C54 C49 118.1(13) . .
C49 C50 C51 118.4(10) . .
C52 C53 C54 119.3(14) . .
C51 C52 C53 122.1(12) . .
C52 C51 C50 119.5(10) . .
C52 C51 Cl6 122.9(11) . .
C50 C51 Cl6 117.5(10) . .
C48 N13 C47 124.0(7) . .
C48 N14 C49 126.4(8) . .
N8 C37 C38 110.5(6) . .
N11 C38 C37 111.8(7) . .
N11 C39 N12 113.6(6) . .
N11 C39 S5 122.8(6) . .
N12 C39 S5 123.6(6) . .
C41 C40 N12 120.9(9) . .
C41 C40 C45 119.7(9) . .
N12 C40 C45 119.2(9) . .
C42 C41 C40 117.4(9) . .
C40 C45 C44 121.6(10) . .
C41 C42 C43 124.7(9) . .
C41 C42 Cl5 118.5(10) . .
C43 C42 Cl5 116.7(11) . .
C44 C43 C42 118.9(10) . .
C43 C44 C45 117.6(11) . .
C39 N12 C40 127.3(6) . .
C39 N11 C38 124.8(6) . .
C67 N15 C59 107.9(5) . .
C67 N15 C55 110.1(5) . .
C59 N15 C55 111.2(6) . .
C67 N15 C63 111.1(5) . .
C59 N15 C63 110.6(5) . .
C55 N15 C63 106.0(5) . .
C60 C59 N15 115.8(6) . .
C61 C60 C59 112.7(8) . .
C60 C61 C62 114.6(10) . .
C56 C55 N15 115.7(6) . .
C55 C56 C57 110.0(7) . .
C58 C57 C56 112.0(10) . .
C68 C67 N15 116.2(6) . .
C69 C68 C67 113.5(8) . .
C68 C69 C70 114.6(10) . .
C64 C63 N15 115.1(5) . .
C63 C64 C65 109.2(6) . .
C66 C65 C64 114.7(7) . .
S8 O7 O5 56.0(4) . 2
S8 O7 O8 54.6(4) . 2
O5 O7 O8 93.3(5) 2 2
S8 O7 O6 52.2(3) . .
O5 O7 O6 89.7(5) 2 .
O8 O7 O6 84.9(5) 2 .
S8 O8 O5 55.9(4) . 2
S8 O8 O7 53.9(4) . 2
O5 O8 O7 92.6(5) 2 2
S8 O8 O6 53.7(4) . .
O5 O8 O6 92.2(6) 2 .
O7 O8 O6 84.1(5) 2 .
S8 O5 O8 56.5(4) . 2
S8 O5 O7 55.9(3) . 2
O8 O5 O7 93.4(5) 2 2
S8 O5 O6 56.1(3) . .
O8 O5 O6 93.0(5) 2 .
O7 O5 O6 89.6(5) 2 .
S8 O6 O5 55.8(3) . .
S8 O6 O8 53.9(4) . .
O5 O6 O8 92.4(5) . .
S8 O6 O7 51.9(3) . .
O5 O6 O7 89.3(5) . .
O8 O6 O7 84.6(5) . .
S7 O4 O1 58.5(4) . 2_666
S7 O4 O2 58.2(4) . .
O1 O4 O2 96.2(6) 2_666 .
S7 O4 O3 57.4(4) . 2_666
O1 O4 O3 94.4(6) 2_666 2_666
O2 O4 O3 93.2(6) . 2_666
C19 N1 C1 110.5(5) . .
C19 N1 C10 110.6(5) . .
C1 N1 C10 107.6(5) . .
C5 C4 C9 119.3(6) . .
C5 C4 N3 124.9(5) . .
C9 C4 N3 115.8(6) . .
C4 C9 C8 119.2(6) . .
N2 C3 N3 112.4(5) . .
N2 C3 S1 122.7(4) . .
N3 C3 S1 124.9(5) . .
C6 C5 C4 119.2(6) . .
C2 C1 N1 115.1(5) . .
C1 C2 N2 113.2(5) . .
C7 C6 C5 123.7(7) . .
C7 C6 Cl1 118.6(6) . .
C5 C6 Cl1 117.7(6) . .
C7 C8 C9 121.0(7) . .
C6 C7 C8 117.6(7) . .
C3 N3 C4 130.1(5) . .
C3 N2 C2 124.5(5) . .
C11 C10 N1 115.1(6) . .
N4 C11 C10 112.4(6) . .
N4 C12 N5 112.5(5) . .
N4 C12 S2 122.6(5) . .
N5 C12 S2 124.8(5) . .
C18 C13 C14 119.4(6) . .
C18 C13 N5 116.5(6) . .
C14 C13 N5 124.0(6) . .
C15 C14 C13 120.2(7) . .
C13 C18 C17 119.3(7) . .
C16 C17 C18 121.1(7) . .
C14 C15 C16 121.4(7) . .
C14 C15 Cl2 119.0(7) . .
C16 C15 Cl2 119.6(6) . .
C17 C16 C15 118.5(7) . .
C12 N5 C13 127.7(5) . .
C12 N4 C11 124.6(5) . .
N6 C20 C19 113.9(5) . .
N1 C19 C20 114.5(6) . .
N6 C21 N7 113.7(5) . .
N6 C21 S3 122.5(5) . .
N7 C21 S3 123.7(5) . .
C27 C22 C23 118.6(6) . .
C27 C22 N7 117.0(6) . .
C23 C22 N7 124.2(6) . .
C22 C27 C26 120.7(6) . .
C24 C25 C26 117.5(7) . .
C25 C26 C27 121.2(7) . .
C22 C23 C24 119.1(6) . .
C25 C24 C23 122.9(6) . .
C25 C24 Cl3 119.3(6) . .
C23 C24 Cl3 117.8(6) . .
C21 N6 C20 126.2(5) . .
C21 N7 C22 131.9(5) . .
C84 C83 N16 114.3(5) . .
C71 N16 C79 107.2(5) . .
C71 N16 C83 110.3(5) . .
C79 N16 C83 110.7(5) . .
C71 N16 C75 111.0(5) . .
C79 N16 C75 111.4(5) . .
C83 N16 C75 106.3(5) . .
C80 C79 N16 116.7(5) . .
C80 C81 C82 111.6(6) . .
C79 C80 C81 111.2(6) . .
C71 C72 C73 109.5(5) . .
C72 C71 N16 116.2(5) . .
C83 C84 C85 110.2(6) . .
C84 C85 C86 113.3(7) . .
C74 C73 C72 114.4(6) . .
C76 C75 N16 115.9(6) . .
C77 C76 C75 113.0(8) . .
C78 C77 C76 111.5(10) . .

loop_
_geom_bond_atom_site_label_1
_geom_bond_atom_site_label_2
_geom_bond_distance
_geom_bond_site_symmetry_2
S7 O4 1.491(6) .
S7 O4 1.491(6) 2_666
S7 O2 1.492(7) 2_666
S7 O2 1.492(7) .
S7 O1 1.493(7) 2_666
S7 O1 1.493(7) .
S7 O3 1.493(6) .
S7 O3 1.493(6) 2_666
O2 O4 1.573(12) .
O1 O4 1.562(11) 2_666
O3 O4 1.610(12) 2_666
C36 C31 1.3900 .
C36 C35 1.3900 .
C31 N10 1.368(7) .
C31 C32 1.3900 .
C32 C33 1.3900 .
C33 C34 1.3900 .
C33 Cl4 1.710(5) .
C34 C35 1.3900 .
S8 O7 1.475(7) .
S8 O7 1.475(7) 2
S8 O5 1.477(6) .
S8 O5 1.477(6) 2
S8 O6 1.483(7) 2
S8 O6 1.483(7) .
S8 O8 1.487(8) 2
S8 O8 1.487(8) .
N8 C37 1.447(8) .
N8 C46 1.461(9) .
N8 C28 1.483(9) .
C29 N9 1.436(8) .
C29 C28 1.509(9) .
C30 N9 1.311(8) .
C30 N10 1.371(8) .
C30 S4 1.683(8) .
C49 C50 1.372(9) .
C49 C54 1.381(9) .
C49 N14 1.416(11) .
C46 C47 1.512(10) .
C47 N13 1.456(9) .
C48 N13 1.330(9) .
C48 N14 1.367(10) .
C48 S6 1.640(8) .
C54 C53 1.380(9) .
C50 C51 1.375(9) .
C53 C52 1.370(9) .
C52 C51 1.366(8) .
C51 Cl6 1.756(9) .
C37 C38 1.504(10) .
C38 N11 1.458(8) .
C39 N11 1.315(8) .
C39 N12 1.349(8) .
C39 S5 1.659(7) .
C40 C41 1.373(10) .
C40 N12 1.393(9) .
C40 C45 1.393(11) .
C41 C42 1.368(12) .
C45 C44 1.433(13) .
C42 C43 1.390(12) .
C42 Cl5 1.763(9) .
C43 C44 1.358(13) .
N15 C67 1.509(8) .
N15 C59 1.516(9) .
N15 C55 1.530(8) .
N15 C63 1.534(7) .
C59 C60 1.503(10) .
C60 C61 1.488(11) .
C62 C61 1.554(14) .
C55 C56 1.501(9) .
C56 C57 1.530(11) .
C57 C58 1.447(12) .
C67 C68 1.492(10) .
C70 C69 1.469(13) .
C68 C69 1.448(11) .
C63 C64 1.506(9) .
C64 C65 1.546(9) .
C65 C66 1.494(10) .
O7 O5 1.655(11) 2
O7 O8 1.730(11) 2
O7 O6 1.819(11) .
O8 O5 1.649(12) 2
O8 O7 1.730(11) 2
O8 O6 1.752(11) .
O5 O8 1.649(12) 2
O5 O7 1.655(11) 2
O5 O6 1.657(10) .
O4 O1 1.562(11) 2_666
O4 O3 1.610(12) 2_666
S1 C3 1.677(5) .
S3 C21 1.689(6) .
N1 C19 1.449(7) .
N1 C1 1.472(7) .
N1 C10 1.482(8) .
C4 C5 1.375(8) .
C4 C9 1.390(8) .
C4 N3 1.402(7) .
C9 C8 1.409(9) .
C3 N2 1.335(6) .
C3 N3 1.360(6) .
C5 C6 1.370(8) .
C1 C2 1.457(8) .
C2 N2 1.471(7) .
C6 C7 1.355(9) .
C6 Cl1 1.748(7) .
C8 C7 1.372(9) .
C10 C11 1.460(9) .
C11 N4 1.456(7) .
C12 N4 1.335(7) .
C12 N5 1.374(7) .
C12 S2 1.672(6) .
C13 C18 1.374(8) .
C13 C14 1.387(8) .
C13 N5 1.416(7) .
C14 C15 1.350(9) .
C18 C17 1.384(9) .
C17 C16 1.369(10) .
C15 C16 1.374(10) .
C15 Cl2 1.744(8) .
C20 N6 1.454(7) .
C20 C19 1.494(8) .
C21 N6 1.339(7) .
C21 N7 1.357(7) .
C22 C27 1.366(8) .
C22 C23 1.377(8) .
C22 N7 1.393(7) .
C27 C26 1.403(8) .
C25 C24 1.349(8) .
C25 C26 1.363(9) .
C23 C24 1.403(8) .
C24 Cl3 1.747(7) .
C83 C84 1.505(9) .
C83 N16 1.531(7) .
N16 C71 1.515(7) .
N16 C79 1.515(7) .
N16 C75 1.535(8) .
C79 C80 1.511(9) .
C81 C80 1.521(9) .
C81 C82 1.532(10) .
C72 C71 1.497(8) .
C72 C73 1.528(9) .
C84 C85 1.527(9) .
C86 C85 1.530(10) .
C74 C73 1.493(9) .
C75 C76 1.520(10) .
C76 C77 1.494(12) .
C77 C78 1.451(10) .
